data_7110845
loop_
_publ_author_name
'Cameron, Tom M.'
'Ortiz, Carlos G.'
'Abboud, Khalil A.'
'Boncella, James M.'
'Baker, R. Tom'
'Scott, Brian L.'

_publ_contact_author
;
J.M. Boncella
James.M. Boncella
Department of Chemistry
University of Florida
Gainesville FL 32611
;
_publ_section_title
;
 Molybdenum \h2-imine complex formation and the reductive coupling of
 imines
;
_journal_issue 7
_journal_name_full 'Chemical Communications'
_journal_page_first 573
_journal_paper_doi 10.1039/b000355g
_journal_year 2000
_chemical_formula_sum 'C32 H40 Mo N4 Si2'
_chemical_formula_weight 632.80
_chemical_name_common
;
2B
;
_chemical_name_systematic
; 
 ? 
;
_space_group_IT_number 14
_symmetry_cell_setting monoclinic
_symmetry_space_group_name_Hall '-P 2ybc'
_symmetry_space_group_name_H-M 'P 1 21/c 1'
_atom_sites_solution_hydrogens geom
_atom_sites_solution_primary direct
_atom_sites_solution_secondary difmap
_audit_creation_method SHELXL-97
_cell_angle_alpha 90.00
_cell_angle_beta 104.6520(10)
_cell_angle_gamma 90.00
_cell_formula_units_Z 4
_cell_length_a 9.8565(5)
_cell_length_b 18.8443(8)
_cell_length_c 17.9089(8)
_cell_measurement_temperature 203(2)
_cell_volume 3218.2(3)
_computing_structure_refinement 'SHELXL-97 (Sheldrick, 1997)'
_computing_structure_solution 'SHELXS-97 (Sheldrick, 1990)'
_diffrn_ambient_temperature 203(2)
_diffrn_measured_fraction_theta_full 0.972
_diffrn_measured_fraction_theta_max 0.972
_diffrn_radiation_monochromator graphite
_diffrn_radiation_source 'fine-focus sealed tube'
_diffrn_radiation_type MoK\a
_diffrn_radiation_wavelength 0.71073
_diffrn_reflns_av_R_equivalents 0.0000
_diffrn_reflns_av_sigmaI/netI 0.0522
_diffrn_reflns_limit_h_max 11
_diffrn_reflns_limit_h_min -12
_diffrn_reflns_limit_k_max 23
_diffrn_reflns_limit_k_min 0
_diffrn_reflns_limit_l_max 22
_diffrn_reflns_limit_l_min 0
_diffrn_reflns_number 6495
_diffrn_reflns_theta_full 26.50
_diffrn_reflns_theta_max 26.50
_diffrn_reflns_theta_min 1.60
_exptl_absorpt_coefficient_mu 0.509
_exptl_absorpt_correction_type 'empirical (SADABS)'
_exptl_crystal_colour black
_exptl_crystal_density_diffrn 1.306
_exptl_crystal_density_method 'not measured'
_exptl_crystal_description 'rectangular block '
_exptl_crystal_F_000 1320
_exptl_crystal_preparation 'crystallized from hexane'
_exptl_crystal_size_max 0.24
_exptl_crystal_size_mid 0.12
_exptl_crystal_size_min 0.08
_refine_diff_density_max 0.348
_refine_diff_density_min -0.404
_refine_diff_density_rms 0.065
_refine_ls_extinction_method none
_refine_ls_goodness_of_fit_ref 1.225
_refine_ls_hydrogen_treatment mixed
_refine_ls_matrix_type full
_refine_ls_number_parameters 352
_refine_ls_number_reflns 6495
_refine_ls_number_restraints 0
_refine_ls_restrained_S_all 1.225
_refine_ls_R_factor_all 0.0647
_refine_ls_R_factor_gt 0.0431
_refine_ls_shift/su_max 0.001
_refine_ls_shift/su_mean 0.000
_refine_ls_structure_factor_coef Fsqd
_refine_ls_weighting_details 'calc w=1/[\s^2^(Fo^2^)+(0.0242P)^2^+0.0000P] where P=(Fo^2^+2Fc^2^)/3'
_refine_ls_weighting_scheme calc
_refine_ls_wR_factor_gt 0.0774
_refine_ls_wR_factor_ref 0.0831
_reflns_number_gt 5068
_reflns_number_total 6495
_reflns_threshold_expression >2sigma(I)
_cod_data_source_file b000355gsup1.cif
_cod_data_source_block ccd76
_cod_original_sg_symbol_H-M 'P 21/c'
_cod_database_code 7110845

loop_
_symmetry_equiv_pos_as_xyz
'x, y, z'
'-x, y+1/2, -z+1/2'
'-x, -y, -z'
'x, -y-1/2, z-1/2'

loop_
_atom_site_label
_atom_site_type_symbol
_atom_site_fract_x
_atom_site_fract_y
_atom_site_fract_z
_atom_site_U_iso_or_equiv
_atom_site_adp_type
_atom_site_occupancy
_atom_site_symmetry_multiplicity
_atom_site_calc_flag
_atom_site_refinement_flags
Mo1 Mo 0.31045(2) 0.004195(12) 0.282469(13) 0.02448(7) Uani 1 1 d .
Si1 Si 0.45253(9) -0.16312(4) 0.31687(5) 0.03227(19) Uani 1 1 d .
Si2 Si 0.00606(8) 0.04418(4) 0.33967(5) 0.0334(2) Uani 1 1 d .
N1 N 0.3132(2) -0.10167(11) 0.28667(12) 0.0279(5) Uani 1 1 d .
N2 N 0.1134(2) -0.00463(12) 0.29370(13) 0.0281(5) Uani 1 1 d .
N3 N 0.4370(2) 0.04244(12) 0.35699(13) 0.0316(5) Uani 1 1 d .
N4 N 0.2790(2) 0.06654(12) 0.19321(13) 0.0321(6) Uani 1 1 d .
C1 C 0.1788(3) -0.11446(15) 0.24153(16) 0.0286(6) Uani 1 1 d .
C2 C 0.1402(3) -0.17335(16) 0.19235(17) 0.0383(7) Uani 1 1 d .
H2 H 0.2082 -0.2063 0.1883 0.046 Uiso 1 1 calc R
C3 C 0.0049(4) -0.18295(18) 0.15047(19) 0.0508(9) Uani 1 1 d .
H3 H -0.0191 -0.2232 0.1199 0.061 Uiso 1 1 calc R
C4 C -0.0967(4) -0.1329(2) 0.1534(2) 0.0572(10) Uani 1 1 d .
H4 H -0.1882 -0.1396 0.1241 0.069 Uiso 1 1 calc R
C5 C -0.0645(3) -0.07397(18) 0.19856(18) 0.0446(8) Uani 1 1 d .
H5 H -0.1338 -0.0405 0.1986 0.053 Uiso 1 1 calc R
C6 C 0.0725(3) -0.06293(15) 0.24530(16) 0.0308(7) Uani 1 1 d .
C7 C 0.5721(3) -0.12675(17) 0.40494(17) 0.0434(8) Uani 1 1 d .
H7A H 0.5229 -0.1221 0.4446 0.065 Uiso 1 1 calc R
H7B H 0.6053 -0.0810 0.3938 0.065 Uiso 1 1 calc R
H7C H 0.6504 -0.1582 0.4222 0.065 Uiso 1 1 calc R
C8 C 0.5509(3) -0.17137(19) 0.24173(19) 0.0536(9) Uani 1 1 d .
H8A H 0.4903 -0.1902 0.1954 0.080 Uiso 1 1 calc R
H8B H 0.6292 -0.2027 0.2596 0.080 Uiso 1 1 calc R
H8C H 0.5841 -0.1255 0.2313 0.080 Uiso 1 1 calc R
C9 C 0.3831(4) -0.25029(17) 0.3384(2) 0.0571(10) Uani 1 1 d .
H9A H 0.3210 -0.2689 0.2924 0.086 Uiso 1 1 calc R
H9B H 0.3329 -0.2443 0.3775 0.086 Uiso 1 1 calc R
H9C H 0.4596 -0.2827 0.3566 0.086 Uiso 1 1 calc R
C10 C -0.0940(4) -0.02042(19) 0.3832(2) 0.0569(10) Uani 1 1 d .
H10A H -0.1547 -0.0477 0.3431 0.085 Uiso 1 1 calc R
H10B H -0.1491 0.0047 0.4118 0.085 Uiso 1 1 calc R
H10C H -0.0299 -0.0516 0.4173 0.085 Uiso 1 1 calc R
C11 C 0.1259(3) 0.09879(17) 0.41444(18) 0.0478(9) Uani 1 1 d .
H11A H 0.1758 0.1315 0.3900 0.072 Uiso 1 1 calc R
H11B H 0.1915 0.0684 0.4487 0.072 Uiso 1 1 calc R
H11C H 0.0723 0.1247 0.4433 0.072 Uiso 1 1 calc R
C12 C -0.1195(3) 0.10463(18) 0.2742(2) 0.0530(9) Uani 1 1 d .
H12A H -0.1823 0.0772 0.2351 0.080 Uiso 1 1 calc R
H12B H -0.0686 0.1373 0.2504 0.080 Uiso 1 1 calc R
H12C H -0.1722 0.1306 0.3035 0.080 Uiso 1 1 calc R
C13 C 0.5369(3) 0.08944(15) 0.40113(16) 0.0308(7) Uani 1 1 d .
C14 C 0.6310(3) 0.06546(16) 0.46762(17) 0.0391(7) Uani 1 1 d .
H14 H 0.6269 0.0187 0.4834 0.047 Uiso 1 1 calc R
C15 C 0.7307(3) 0.11101(19) 0.5105(2) 0.0502(9) Uani 1 1 d .
H15 H 0.7936 0.0948 0.5551 0.060 Uiso 1 1 calc R
C16 C 0.7371(4) 0.1794(2) 0.4875(2) 0.0557(10) Uani 1 1 d .
H16 H 0.8054 0.2097 0.5160 0.067 Uiso 1 1 calc R
C17 C 0.6434(4) 0.20411(19) 0.4225(2) 0.0596(10) Uani 1 1 d .
H17 H 0.6474 0.2512 0.4077 0.072 Uiso 1 1 calc R
C18 C 0.5430(4) 0.15927(17) 0.37870(19) 0.0472(8) Uani 1 1 d .
H18 H 0.4800 0.1761 0.3345 0.057 Uiso 1 1 calc R
C19 C 0.2284(3) 0.13118(15) 0.15883(16) 0.0309(6) Uani 1 1 d .
C20 C 0.1544(3) 0.17656(16) 0.19454(19) 0.0401(8) Uani 1 1 d .
H20 H 0.1415 0.1646 0.2427 0.048 Uiso 1 1 calc R
C21 C 0.0994(3) 0.23919(17) 0.1602(2) 0.0496(9) Uani 1 1 d .
H21 H 0.0492 0.2689 0.1849 0.060 Uiso 1 1 calc R
C22 C 0.1188(3) 0.25787(18) 0.0890(2) 0.0526(9) Uani 1 1 d .
H22 H 0.0812 0.3000 0.0655 0.063 Uiso 1 1 calc R
C23 C 0.1936(4) 0.21413(18) 0.05325(19) 0.0491(9) Uani 1 1 d .
H23 H 0.2077 0.2271 0.0057 0.059 Uiso 1 1 calc R
C24 C 0.2488(3) 0.15056(16) 0.08704(17) 0.0386(7) Uani 1 1 d .
H24 H 0.2990 0.1211 0.0621 0.046 Uiso 1 1 calc R
C25 C 0.3274(3) -0.02811(16) 0.10761(17) 0.0342(7) Uani 1 1 d .
C26 C 0.1847(3) -0.03703(17) 0.07379(18) 0.0430(8) Uani 1 1 d .
H26 H 0.1198 -0.0134 0.0945 0.052 Uiso 1 1 calc R
C27 C 0.1373(4) -0.0804(2) 0.0099(2) 0.0574(10) Uani 1 1 d .
H27 H 0.0415 -0.0857 -0.0115 0.069 Uiso 1 1 calc R
C28 C 0.2309(5) -0.1156(2) -0.0220(2) 0.0643(11) Uani 1 1 d .
H28 H 0.1990 -0.1449 -0.0647 0.077 Uiso 1 1 calc R
C29 C 0.3727(5) -0.1071(2) 0.0100(2) 0.0641(11) Uani 1 1 d .
H29 H 0.4367 -0.1305 -0.0117 0.077 Uiso 1 1 calc R
C30 C 0.4207(4) -0.06421(17) 0.07387(18) 0.0483(9) Uani 1 1 d .
H30 H 0.5167 -0.0593 0.0948 0.058 Uiso 1 1 calc R
C31 C 0.3784(3) 0.01954(15) 0.17565(16) 0.0308(7) Uani 1 1 d .
C32 C 0.5276(3) 0.04680(17) 0.18876(18) 0.0444(8) Uani 1 1 d .
H32A H 0.5496 0.0767 0.2336 0.067 Uiso 1 1 calc R
H32B H 0.5361 0.0736 0.1445 0.067 Uiso 1 1 calc R
H32C H 0.5913 0.0074 0.1964 0.067 Uiso 1 1 calc R

loop_
_atom_site_aniso_label
_atom_site_aniso_U_11
_atom_site_aniso_U_22
_atom_site_aniso_U_33
_atom_site_aniso_U_23
_atom_site_aniso_U_13
_atom_site_aniso_U_12
Mo1 0.02284(12) 0.02250(13) 0.02735(12) -0.00035(11) 0.00495(9) -0.00065(11)
Si1 0.0327(5) 0.0256(4) 0.0357(5) -0.0025(4) 0.0034(4) 0.0041(3)
Si2 0.0285(4) 0.0341(5) 0.0396(5) -0.0012(4) 0.0123(4) 0.0039(4)
N1 0.0263(12) 0.0244(12) 0.0310(13) -0.0007(10) 0.0036(10) -0.0026(10)
N2 0.0249(12) 0.0281(13) 0.0313(12) -0.0044(11) 0.0070(9) -0.0001(10)
N3 0.0302(13) 0.0304(14) 0.0324(13) -0.0030(11) 0.0043(11) -0.0032(11)
N4 0.0345(14) 0.0297(14) 0.0342(14) 0.0041(11) 0.0127(11) 0.0004(11)
C1 0.0303(16) 0.0268(16) 0.0291(15) -0.0008(12) 0.0081(12) -0.0043(12)
C2 0.0421(19) 0.0317(18) 0.0387(18) -0.0045(14) 0.0058(15) 0.0003(14)
C3 0.050(2) 0.044(2) 0.051(2) -0.0177(17) -0.0010(17) -0.0114(17)
C4 0.036(2) 0.067(3) 0.059(2) -0.021(2) -0.0058(17) -0.0086(18)
C5 0.0289(17) 0.051(2) 0.050(2) -0.0108(16) 0.0022(15) 0.0013(15)
C6 0.0279(16) 0.0331(17) 0.0318(16) -0.0034(13) 0.0083(12) -0.0053(13)
C7 0.0367(18) 0.041(2) 0.047(2) -0.0060(15) -0.0005(15) 0.0087(15)
C8 0.051(2) 0.060(2) 0.050(2) -0.0074(18) 0.0120(17) 0.0180(18)
C9 0.060(2) 0.0301(19) 0.073(3) 0.0041(17) 0.002(2) -0.0014(17)
C10 0.055(2) 0.059(2) 0.069(3) 0.0014(19) 0.037(2) -0.0030(18)
C11 0.055(2) 0.045(2) 0.043(2) -0.0115(16) 0.0102(17) 0.0072(17)
C12 0.0318(18) 0.048(2) 0.076(3) 0.0067(19) 0.0069(17) 0.0045(16)
C13 0.0262(15) 0.0325(17) 0.0327(16) -0.0071(13) 0.0054(13) -0.0055(13)
C14 0.0351(17) 0.0350(18) 0.0428(19) -0.0084(15) 0.0019(14) 0.0013(14)
C15 0.0372(19) 0.055(2) 0.049(2) -0.0120(18) -0.0060(16) 0.0050(17)
C16 0.040(2) 0.063(3) 0.060(2) -0.023(2) 0.0056(18) -0.0197(18)
C17 0.073(3) 0.042(2) 0.060(2) -0.0061(18) 0.011(2) -0.0271(19)
C18 0.058(2) 0.040(2) 0.0378(19) -0.0003(15) -0.0002(16) -0.0112(17)
C19 0.0273(15) 0.0275(16) 0.0343(17) 0.0027(13) 0.0014(13) -0.0061(12)
C20 0.0395(19) 0.0335(18) 0.048(2) 0.0067(15) 0.0120(15) -0.0015(14)
C21 0.043(2) 0.036(2) 0.070(3) 0.0069(18) 0.0131(18) 0.0089(15)
C22 0.042(2) 0.041(2) 0.063(2) 0.0226(18) -0.0068(17) -0.0012(16)
C23 0.056(2) 0.045(2) 0.0393(19) 0.0126(16) -0.0016(17) -0.0132(17)
C24 0.0399(18) 0.0360(18) 0.0358(18) 0.0016(14) 0.0023(14) -0.0078(14)
C25 0.0406(18) 0.0329(17) 0.0310(16) 0.0085(13) 0.0128(14) -0.0022(13)
C26 0.047(2) 0.043(2) 0.0369(18) 0.0047(15) 0.0073(15) -0.0033(16)
C27 0.061(2) 0.055(2) 0.046(2) 0.0050(18) -0.0041(19) -0.013(2)
C28 0.105(4) 0.046(2) 0.036(2) -0.0026(17) 0.007(2) -0.003(2)
C29 0.100(3) 0.056(3) 0.045(2) -0.0044(19) 0.033(2) 0.009(2)
C30 0.058(2) 0.050(2) 0.041(2) 0.0000(16) 0.0199(17) 0.0033(17)
C31 0.0323(16) 0.0290(16) 0.0328(16) 0.0013(12) 0.0115(13) -0.0014(12)
C32 0.0390(19) 0.047(2) 0.051(2) -0.0004(16) 0.0188(16) -0.0099(15)

loop_
_atom_type_symbol
_atom_type_description
_atom_type_scat_dispersion_real
_atom_type_scat_dispersion_imag
_atom_type_scat_source
C C 0.0033 0.0016 'International Tables Vol C Tables 4.2.6.8 and 6.1.1.4'
H H 0.0000 0.0000 'International Tables Vol C Tables 4.2.6.8 and 6.1.1.4'
N N 0.0061 0.0033 'International Tables Vol C Tables 4.2.6.8 and 6.1.1.4'
Si Si 0.0817 0.0704 'International Tables Vol C Tables 4.2.6.8 and 6.1.1.4'
Mo Mo -1.6832 0.6857 'International Tables Vol C Tables 4.2.6.8 and 6.1.1.4'

loop_
_geom_angle_atom_site_label_1
_geom_angle_atom_site_label_2
_geom_angle_atom_site_label_3
_geom_angle
N3 Mo1 N4 108.38(10)
N3 Mo1 N1 112.68(10)
N4 Mo1 N1 129.24(9)
N3 Mo1 N2 118.83(10)
N4 Mo1 N2 100.09(9)
N1 Mo1 N2 85.28(9)
N3 Mo1 C31 107.23(10)
N4 Mo1 C31 39.29(9)
N1 Mo1 C31 99.20(9)
N2 Mo1 C31 127.77(10)
N3 Mo1 C1 141.74(10)
N4 Mo1 C1 108.90(9)
N1 Mo1 C1 31.90(8)
N2 Mo1 C1 61.98(8)
C31 Mo1 C1 96.21(9)
N3 Mo1 C6 145.62(10)
N4 Mo1 C6 97.91(9)
N1 Mo1 C6 61.71(9)
N2 Mo1 C6 32.10(8)
C31 Mo1 C6 107.15(9)
C1 Mo1 C6 32.24(8)
N1 Si1 C7 107.22(12)
N1 Si1 C8 109.89(13)
C7 Si1 C8 108.26(15)
N1 Si1 C9 110.08(14)
C7 Si1 C9 109.88(16)
C8 Si1 C9 111.39(17)
N2 Si2 C11 106.23(13)
N2 Si2 C10 107.49(14)
C11 Si2 C10 111.64(16)
N2 Si2 C12 114.12(14)
C11 Si2 C12 108.36(15)
C10 Si2 C12 109.04(16)
C1 N1 Si1 128.03(18)
C1 N1 Mo1 98.61(16)
Si1 N1 Mo1 131.78(12)
C6 N2 Si2 126.17(18)
C6 N2 Mo1 97.93(15)
Si2 N2 Mo1 135.71(13)
C13 N3 Mo1 163.0(2)
C19 N4 C31 129.6(2)
C19 N4 Mo1 148.6(2)
C31 N4 Mo1 80.16(15)
N1 C1 C2 124.6(3)
N1 C1 C6 117.0(2)
C2 C1 C6 118.4(3)
N1 C1 Mo1 49.49(12)
C2 C1 Mo1 153.1(2)
C6 C1 Mo1 73.98(15)
C3 C2 C1 121.3(3)
C2 C3 C4 120.2(3)
C5 C4 C3 120.9(3)
C4 C5 C6 121.1(3)
N2 C6 C5 124.6(3)
N2 C6 C1 117.4(2)
C5 C6 C1 118.0(3)
N2 C6 Mo1 49.97(12)
C5 C6 Mo1 152.7(2)
C1 C6 Mo1 73.78(15)
C18 C13 C14 119.4(3)
C18 C13 N3 120.7(3)
C14 C13 N3 119.8(3)
C15 C14 C13 120.1(3)
C16 C15 C14 120.1(3)
C15 C16 C17 120.4(3)
C16 C17 C18 120.4(3)
C13 C18 C17 119.6(3)
C20 C19 N4 120.4(3)
C20 C19 C24 118.6(3)
N4 C19 C24 120.9(3)
C21 C20 C19 121.2(3)
C20 C21 C22 120.0(3)
C23 C22 C21 119.7(3)
C22 C23 C24 120.9(3)
C23 C24 C19 119.6(3)
C26 C25 C30 117.1(3)
C26 C25 C31 121.4(3)
C30 C25 C31 121.5(3)
C27 C26 C25 121.4(3)
C28 C27 C26 120.4(4)
C27 C28 C29 119.3(4)
C28 C29 C30 120.7(4)
C29 C30 C25 121.1(3)
N4 C31 C25 116.6(2)
N4 C31 C32 116.9(2)
C25 C31 C32 116.2(2)
N4 C31 Mo1 60.55(13)
C25 C31 Mo1 121.09(18)
C32 C31 Mo1 113.95(19)

loop_
_geom_bond_atom_site_label_1
_geom_bond_atom_site_label_2
_geom_bond_distance
Mo1 N3 1.736(2)
Mo1 N4 1.944(2)
Mo1 N1 1.996(2)
Mo1 N2 2.009(2)
Mo1 C31 2.200(3)
Mo1 C1 2.596(3)
Mo1 C6 2.599(3)
Si1 N1 1.773(2)
Si1 C7 1.846(3)
Si1 C8 1.853(3)
Si1 C9 1.857(3)
Si2 N2 1.756(2)
Si2 C11 1.857(3)
Si2 C10 1.858(3)
Si2 C12 1.862(3)
N1 C1 1.388(3)
N2 C6 1.394(3)
N3 C13 1.409(3)
N4 C19 1.399(3)
N4 C31 1.414(3)
C1 C2 1.408(4)
C1 C6 1.442(4)
C2 C3 1.367(4)
C3 C4 1.386(5)
C4 C5 1.363(4)
C5 C6 1.413(4)
C13 C18 1.381(4)
C13 C14 1.387(4)
C14 C15 1.383(4)
C15 C16 1.360(5)
C16 C17 1.371(5)
C17 C18 1.384(4)
C19 C20 1.382(4)
C19 C24 1.399(4)
C20 C21 1.377(4)
C21 C22 1.382(5)
C22 C23 1.369(5)
C23 C24 1.389(4)
C25 C26 1.394(4)
C25 C30 1.398(4)
C25 C31 1.495(4)
C26 C27 1.389(4)
C27 C28 1.372(5)
C28 C29 1.380(5)
C29 C30 1.383(5)
C31 C32 1.518(4)
